data_4502873
loop_
_publ_author_name
'Burke, Kerry B.'
'Shu, Ying'
'Kemppinen, Peter'
'Singh, Birendra'
'Bown, Mark'
'Liaw, Irving I.'
'Williamson, Rachel M.'
'Thomsen, Lars'
'Dastoor, Paul'
'Belcher, Warwick'
'Forsyth, Craig'
'Winzenberg, Kevin N.'
'Collis, Gavin E.'

_publ_section_title
;
 Single Crystal X-ray, AFM, NEXAFS, and OFET Studies on Angular Polycyclic
 Aromatic Silyl-Capped 7,14-Bis(ethynyl)dibenzo[b,def]chrysenes
;
_journal_issue 2
_journal_name_full 'Crystal Growth &amp; Design'
_journal_page_first 725
_journal_paper_doi 10.1021/cg201020w
_journal_volume 12
_journal_year 2012
_chemical_formula_moiety 'C40 H42 Si2'
_chemical_formula_sum 'C40 H42 Si2'
_chemical_formula_weight 578.92
_chemical_name_systematic
; 
 ? 
;
_space_group_IT_number 14
_symmetry_cell_setting monoclinic
_symmetry_space_group_name_Hall '-P 2ybc'
_symmetry_space_group_name_H-M 'P 1 21/c 1'
_atom_sites_solution_hydrogens geom
_atom_sites_solution_primary direct
_atom_sites_solution_secondary difmap
_audit_creation_method SHELXL-97
_cell_angle_alpha 90.00
_cell_angle_beta 97.521(7)
_cell_angle_gamma 90.00
_cell_formula_units_Z 2
_cell_length_a 9.4638(18)
_cell_length_b 13.389(2)
_cell_length_c 13.149(3)
_cell_measurement_reflns_used 4149
_cell_measurement_temperature 173(2)
_cell_measurement_theta_max 29.41
_cell_measurement_theta_min 2.17
_cell_volume 1651.8(5)
_computing_cell_refinement 'Bruker Apex2 v2.0'
_computing_data_collection 'Bruker Apex2 v2.0'
_computing_data_reduction 'Bruker Apex2 v2.0'
_computing_molecular_graphics X-Seed
_computing_publication_material CIFTAB
_computing_structure_refinement 'SHELXL-97 (Sheldrick, 1997)'
_computing_structure_solution 'SHELXS-97 (Sheldrick, 1990)'
_diffrn_ambient_temperature 173(2)
_diffrn_measured_fraction_theta_full 0.985
_diffrn_measured_fraction_theta_max 0.985
_diffrn_measurement_device_type 'Bruker X8 Apex CCD'
_diffrn_measurement_method 'thin slice phi and omega scans'
_diffrn_radiation_monochromator graphite
_diffrn_radiation_source 'fine-focus sealed tube'
_diffrn_radiation_type MoK\a
_diffrn_radiation_wavelength 0.71073
_diffrn_reflns_av_R_equivalents 0.0258
_diffrn_reflns_av_sigmaI/netI 0.0326
_diffrn_reflns_limit_h_max 12
_diffrn_reflns_limit_h_min -12
_diffrn_reflns_limit_k_max 17
_diffrn_reflns_limit_k_min -14
_diffrn_reflns_limit_l_max 17
_diffrn_reflns_limit_l_min -15
_diffrn_reflns_number 11769
_diffrn_reflns_theta_full 27.50
_diffrn_reflns_theta_max 27.50
_diffrn_reflns_theta_min 3.04
_diffrn_standards_number 0
_exptl_absorpt_coefficient_mu 0.134
_exptl_absorpt_correction_T_max 0.96
_exptl_absorpt_correction_T_min 0.90
_exptl_absorpt_correction_type multi-scan
_exptl_absorpt_process_details SADABS
_exptl_crystal_colour red
_exptl_crystal_density_diffrn 1.164
_exptl_crystal_density_method 'not measured'
_exptl_crystal_description prism
_exptl_crystal_F_000 620
_exptl_crystal_size_max 0.30
_exptl_crystal_size_mid 0.25
_exptl_crystal_size_min 0.25
_refine_diff_density_max 0.265
_refine_diff_density_min -0.275
_refine_diff_density_rms 0.044
_refine_ls_extinction_method none
_refine_ls_goodness_of_fit_ref 1.072
_refine_ls_hydrogen_treatment constr
_refine_ls_matrix_type full
_refine_ls_number_parameters 190
_refine_ls_number_reflns 3734
_refine_ls_number_restraints 0
_refine_ls_restrained_S_all 1.072
_refine_ls_R_factor_all 0.0563
_refine_ls_R_factor_gt 0.0417
_refine_ls_shift/su_max 0.000
_refine_ls_shift/su_mean 0.000
_refine_ls_structure_factor_coef Fsqd
_refine_ls_weighting_details 'calc w=1/[\s^2^(Fo^2^)+(0.0645P)^2^+0.3272P] where P=(Fo^2^+2Fc^2^)/3'
_refine_ls_weighting_scheme calc
_refine_ls_wR_factor_gt 0.1145
_refine_ls_wR_factor_ref 0.1241
_reflns_number_gt 2943
_reflns_number_total 3734
_reflns_threshold_expression >2sigma(I)
_cod_data_source_file cg201020w_si_001.cif
_cod_data_source_block a4_10m
_cod_original_sg_symbol_H-M 'P 21/c'
_cod_database_code 4502873

loop_
_symmetry_equiv_pos_as_xyz
'x, y, z'
'-x, y+1/2, -z+1/2'
'-x, -y, -z'
'x, -y-1/2, z-1/2'

loop_
_atom_site_label
_atom_site_type_symbol
_atom_site_fract_x
_atom_site_fract_y
_atom_site_fract_z
_atom_site_U_iso_or_equiv
_atom_site_adp_type
_atom_site_occupancy
_atom_site_symmetry_multiplicity
_atom_site_calc_flag
_atom_site_refinement_flags
Si1 Si 0.51957(4) 0.19641(3) 0.30312(3) 0.02980(15) Uani 1 1 d .
C1 C 0.17459(14) 0.41794(10) 0.19826(12) 0.0243(3) Uani 1 1 d .
C2 C 0.12308(14) 0.48584(10) 0.26853(12) 0.0253(3) Uani 1 1 d .
C3 C 0.17545(16) 0.48353(12) 0.37523(13) 0.0323(4) Uani 1 1 d .
H3 H 0.2442 0.4348 0.4004 0.039 Uiso 1 1 calc R
C4 C 0.12843(18) 0.55003(13) 0.44152(14) 0.0385(4) Uani 1 1 d .
H4 H 0.1649 0.5478 0.5123 0.046 Uiso 1 1 calc R
C5 C 0.02556(18) 0.62225(13) 0.40521(14) 0.0390(4) Uani 1 1 d .
H5 H -0.0068 0.6686 0.4518 0.047 Uiso 1 1 calc R
C6 C -0.02803(17) 0.62616(12) 0.30352(12) 0.0324(4) Uani 1 1 d .
H6 H -0.0983 0.6747 0.2808 0.039 Uiso 1 1 calc R
C7 C 0.01920(14) 0.55906(10) 0.23093(12) 0.0258(3) Uani 1 1 d .
C8 C -0.02932(14) 0.56504(10) 0.12309(11) 0.0244(3) Uani 1 1 d .
C9 C -0.12796(16) 0.64067(11) 0.08070(12) 0.0291(3) Uani 1 1 d .
H9 H -0.1631 0.6876 0.1254 0.035 Uiso 1 1 calc R
C10 C 0.02254(13) 0.49700(10) 0.05436(11) 0.0224(3) Uani 1 1 d .
C11 C 0.12381(14) 0.42154(10) 0.09309(12) 0.0239(3) Uani 1 1 d .
C12 C 0.17204(15) 0.35338(11) 0.02155(12) 0.0283(3) Uani 1 1 d .
H12 H 0.2371 0.3022 0.0463 0.034 Uiso 1 1 calc R
C13 C 0.28389(15) 0.34735(10) 0.23479(12) 0.0259(3) Uani 1 1 d .
C14 C 0.37817(15) 0.28916(11) 0.26409(13) 0.0296(3) Uani 1 1 d .
C15 C 0.5524(2) 0.19528(16) 0.44651(15) 0.0509(5) Uani 1 1 d .
H15A H 0.5832 0.2627 0.4711 0.061 Uiso 1 1 calc R
H15B H 0.4619 0.1799 0.4734 0.061 Uiso 1 1 calc R
C16 C 0.6656(3) 0.1191(2) 0.48976(18) 0.0937(11) Uani 1 1 d .
H16A H 0.6788 0.1224 0.5649 0.141 Uiso 1 1 calc R
H16B H 0.7560 0.1343 0.4643 0.141 Uiso 1 1 calc R
H16C H 0.6344 0.0518 0.4678 0.141 Uiso 1 1 calc R
C17 C 0.68167(17) 0.23018(13) 0.24485(15) 0.0405(4) Uani 1 1 d .
H17A H 0.7444 0.1708 0.2484 0.049 Uiso 1 1 calc R
H17B H 0.6521 0.2448 0.1713 0.049 Uiso 1 1 calc R
C18 C 0.7703(2) 0.31838(15) 0.2913(2) 0.0599(6) Uani 1 1 d .
H18A H 0.8521 0.3285 0.2538 0.090 Uiso 1 1 calc R
H18B H 0.8044 0.3044 0.3635 0.090 Uiso 1 1 calc R
H18C H 0.7114 0.3788 0.2864 0.090 Uiso 1 1 calc R
C19 C 0.45282(19) 0.07260(12) 0.25035(14) 0.0408(4) Uani 1 1 d .
H19A H 0.5222 0.0203 0.2763 0.049 Uiso 1 1 calc R
H19B H 0.3617 0.0573 0.2763 0.049 Uiso 1 1 calc R
C20 C 0.4293(2) 0.06816(15) 0.13256(15) 0.0507(5) Uani 1 1 d .
H20A H 0.3950 0.0016 0.1104 0.076 Uiso 1 1 calc R
H20B H 0.5194 0.0818 0.1060 0.076 Uiso 1 1 calc R
H20C H 0.3584 0.1183 0.1061 0.076 Uiso 1 1 calc R

loop_
_atom_site_aniso_label
_atom_site_aniso_U_11
_atom_site_aniso_U_22
_atom_site_aniso_U_33
_atom_site_aniso_U_23
_atom_site_aniso_U_13
_atom_site_aniso_U_12
Si1 0.0263(2) 0.0291(2) 0.0325(3) 0.00000(18) -0.00195(18) 0.01096(16)
C1 0.0183(6) 0.0192(6) 0.0352(8) 0.0050(6) 0.0028(6) 0.0001(5)
C2 0.0192(6) 0.0222(6) 0.0343(8) 0.0026(6) 0.0029(6) -0.0008(5)
C3 0.0273(7) 0.0316(8) 0.0369(9) 0.0039(7) -0.0006(7) 0.0032(6)
C4 0.0368(9) 0.0442(9) 0.0333(9) -0.0013(8) 0.0002(7) 0.0054(7)
C5 0.0392(9) 0.0404(9) 0.0377(10) -0.0049(8) 0.0055(8) 0.0085(7)
C6 0.0272(7) 0.0316(8) 0.0385(9) 0.0005(7) 0.0052(7) 0.0070(6)
C7 0.0192(6) 0.0228(7) 0.0353(9) 0.0020(6) 0.0035(6) -0.0011(5)
C8 0.0182(6) 0.0202(6) 0.0353(9) 0.0026(6) 0.0050(6) 0.0018(5)
C9 0.0269(7) 0.0244(7) 0.0361(9) 0.0010(7) 0.0052(7) 0.0079(6)
C10 0.0161(6) 0.0191(6) 0.0320(8) 0.0033(6) 0.0033(6) 0.0002(5)
C11 0.0168(6) 0.0203(6) 0.0347(8) 0.0044(6) 0.0035(6) 0.0012(5)
C12 0.0229(7) 0.0232(7) 0.0386(9) 0.0036(7) 0.0032(6) 0.0078(5)
C13 0.0230(7) 0.0233(7) 0.0311(8) 0.0028(6) 0.0020(6) -0.0013(5)
C14 0.0256(7) 0.0261(7) 0.0362(9) 0.0016(7) 0.0008(7) 0.0030(6)
C15 0.0524(11) 0.0610(12) 0.0376(10) -0.0006(9) -0.0006(9) 0.0316(9)
C16 0.126(2) 0.103(2) 0.0447(13) -0.0010(14) -0.0171(14) 0.0799(19)
C17 0.0293(8) 0.0384(9) 0.0530(11) -0.0110(8) 0.0023(8) 0.0028(7)
C18 0.0468(12) 0.0487(11) 0.0821(17) -0.0180(11) 0.0004(11) -0.0069(9)
C19 0.0404(9) 0.0280(8) 0.0535(11) 0.0018(8) 0.0048(8) 0.0053(7)
C20 0.0504(11) 0.0439(10) 0.0553(12) -0.0114(9) -0.0023(9) -0.0085(8)

loop_
_atom_type_symbol
_atom_type_description
_atom_type_scat_dispersion_real
_atom_type_scat_dispersion_imag
_atom_type_scat_source
C C 0.0033 0.0016 'International Tables Vol C Tables 4.2.6.8 and 6.1.1.4'
H H 0.0000 0.0000 'International Tables Vol C Tables 4.2.6.8 and 6.1.1.4'
Si Si 0.0817 0.0704 'International Tables Vol C Tables 4.2.6.8 and 6.1.1.4'

loop_
_geom_angle_atom_site_label_1
_geom_angle_atom_site_label_2
_geom_angle_atom_site_label_3
_geom_angle
_geom_angle_site_symmetry_1
_geom_angle_site_symmetry_3
C14 Si1 C17 109.20(8) . .
C14 Si1 C15 107.70(8) . .
C17 Si1 C15 112.36(9) . .
C14 Si1 C19 107.14(7) . .
C17 Si1 C19 108.60(8) . .
C15 Si1 C19 111.68(9) . .
C11 C1 C2 120.93(12) . .
C11 C1 C13 119.38(13) . .
C2 C1 C13 119.65(14) . .
C3 C2 C1 121.28(13) . .
C3 C2 C7 119.33(13) . .
C1 C2 C7 119.38(14) . .
C4 C3 C2 121.02(14) . .
C3 C4 C5 120.05(16) . .
C6 C5 C4 120.56(16) . .
C5 C6 C7 121.48(14) . .
C6 C7 C2 117.55(14) . .
C6 C7 C8 122.63(13) . .
C2 C7 C8 119.79(13) . .
C10 C8 C7 120.15(12) . .
C10 C8 C9 117.85(14) . .
C7 C8 C9 121.98(13) . .
C12 C9 C8 121.65(14) 3_565 .
C8 C10 C10 121.04(15) . 3_565
C8 C10 C11 119.76(13) . .
C10 C10 C11 119.19(15) 3_565 .
C1 C11 C12 121.95(12) . .
C1 C11 C10 119.93(13) . .
C12 C11 C10 118.11(13) . .
C9 C12 C11 122.14(13) 3_565 .
C14 C13 C1 178.36(16) . .
C13 C14 Si1 177.15(15) . .
C16 C15 Si1 113.25(14) . .
C18 C17 Si1 117.56(14) . .
C20 C19 Si1 113.87(12) . .

loop_
_geom_bond_atom_site_label_1
_geom_bond_atom_site_label_2
_geom_bond_distance
_geom_bond_site_symmetry_2
Si1 C14 1.8484(15) .
Si1 C17 1.8581(18) .
Si1 C15 1.870(2) .
Si1 C19 1.8745(18) .
C1 C11 1.404(2) .
C1 C2 1.427(2) .
C1 C13 1.4367(19) .
C2 C3 1.426(2) .
C2 C7 1.4300(19) .
C3 C4 1.361(2) .
C4 C5 1.410(2) .
C5 C6 1.368(2) .
C6 C7 1.425(2) .
C7 C8 1.434(2) .
C8 C10 1.415(2) .
C8 C9 1.4392(19) .
C9 C12 1.357(2) 3_565
C10 C10 1.440(3) 3_565
C10 C11 1.4390(18) .
C11 C12 1.428(2) .
C12 C9 1.357(2) 3_565
C13 C14 1.209(2) .
C15 C16 1.534(3) .
C17 C18 1.529(2) .
C19 C20 1.537(3) .
